data_4317805
loop_
_publ_author_name
'Yoshihiro Matano'
'Hazumi Nomura'
'Hitomi Suzuki'

_publ_contact_author_email ' matano@kuchem.kyoto-u.ac.jp '
_publ_contact_author_fax ' +81-75-753-4000 '
_publ_contact_author_name ' Yoshihiro Matano'
_publ_section_title
;
 Synthesis and Structural Comparison of Triaryl(sulfonylimino)pnictoranes
;
_journal_name_full 'Inorganic Chemistry'
_journal_page_first 1940
_journal_page_last 1948
_journal_paper_doi 10.1021/ic0110575
_journal_volume 41
_journal_year 2002
_chemical_formula_moiety 'C28 H28 Bi N O5 S '
_chemical_formula_sum 'C28 H28 Bi N O5 S'
_chemical_formula_weight 699.57
_space_group_IT_number 14
_symmetry_cell_setting monoclinic
_symmetry_Int_Tables_number 14
_symmetry_space_group_name_Hall '-P 2yn'
_symmetry_space_group_name_H-M 'P 1 21/n 1'
_cell_angle_alpha 90
_cell_angle_beta 96.93(3)
_cell_angle_gamma 90
_cell_formula_units_Z 4
_cell_length_a 8.757(4)
_cell_length_b 14.985(8)
_cell_length_c 20.761(4)
_cell_measurement_reflns_used 25
_cell_measurement_temperature 296.2
_cell_measurement_theta_max 12.0
_cell_measurement_theta_min 11.0
_cell_volume 2704(2)
_computing_cell_refinement 'MSC/AFC Diffractometer Control'
_computing_data_collection 'MSC/AFC Diffractometer Control'
_computing_data_reduction 'teXsan Ver. 1.11'
_computing_publication_material 'teXsan Ver. 1.11'
_computing_structure_refinement 'teXsan Ver. 1.10'
_computing_structure_solution SIR92
_diffrn_measured_fraction_theta_full 1.0550
_diffrn_measured_fraction_theta_max 1.0550
_diffrn_measurement_device_type 'Rigaku AFC7S'
_diffrn_measurement_method \w-2\q
_diffrn_radiation_type 'Mo K\a'
_diffrn_radiation_wavelength 0.7107
_diffrn_reflns_av_R_equivalents 0.031
_diffrn_reflns_limit_h_max 11
_diffrn_reflns_limit_h_min 0
_diffrn_reflns_limit_k_max 19
_diffrn_reflns_limit_k_min 0
_diffrn_reflns_limit_l_max 26
_diffrn_reflns_limit_l_min -26
_diffrn_reflns_number 6869
_diffrn_reflns_theta_full 27.50
_diffrn_reflns_theta_max 27.50
_diffrn_standards_decay_% 6.52
_diffrn_standards_interval_count 150
_diffrn_standards_number 3
_exptl_absorpt_coefficient_mu 6.622
_exptl_absorpt_correction_T_max 0.999
_exptl_absorpt_correction_T_min 0.809
_exptl_absorpt_correction_type psi-scan
_exptl_absorpt_process_details '(North, Phillips & Mathews, 1968)'
_exptl_crystal_colour Yellow
_exptl_crystal_density_diffrn 1.718
_exptl_crystal_density_method 'not measured'
_exptl_crystal_description prismatic
_exptl_crystal_size_max 0.450
_exptl_crystal_size_mid 0.150
_exptl_crystal_size_min 0.100
_refine_diff_density_max 4.76
_refine_diff_density_min -2.25
_refine_ls_extinction_method none
_refine_ls_goodness_of_fit_ref 1.122
_refine_ls_hydrogen_treatment noref
_refine_ls_number_parameters 325
_refine_ls_number_reflns 6212
_refine_ls_R_factor_gt 0.0533
_refine_ls_shift/su_max 0.0037
_refine_ls_structure_factor_coef Fsqd
_refine_ls_weighting_details 'w = 1/[\s^2^(Fo^2^) + (0.09700(Max(Fo^2^,0) + 2Fc^2^)/3)^2^]'
_refine_ls_weighting_scheme calc
_refine_ls_wR_factor_ref 0.1761
_reflns_number_gt 4127
_reflns_number_total 6560
_reflns_threshold_expression F^2^>2.0\s(F^2^)
_cod_data_source_file ic0110575_8.cif
_cod_data_source_block o-Ans3Bi_NTs
_cod_original_cell_volume 2704(1)
_cod_original_formula_sum 'C28 H28 Bi N O5 S '
_cod_database_code 4317805

loop_
_symmetry_equiv_pos_as_xyz
x,y,z
1/2-x,1/2+y,1/2-z
-x,-y,-z
1/2+x,1/2-y,1/2+z

loop_
_atom_site_label
_atom_site_type_symbol
_atom_site_fract_x
_atom_site_fract_y
_atom_site_fract_z
_atom_site_U_iso_or_equiv
_atom_site_adp_type
_atom_site_occupancy
_atom_site_calc_flag
_atom_site_refinement_flags
_atom_site_disorder_assembly
_atom_site_disorder_group
Bi Bi 0.50087(4) 0.22701(2) 0.62072(2) 0.0361(1) Uani 1.00 d . . .
S S 0.4574(3) 0.1998(2) 0.7624(1) 0.0427(7) Uani 1.00 d . . .
O(1) O 0.596(1) 0.2550(6) 0.7664(4) 0.061(3) Uani 1.00 d . . .
O(2) O 0.455(1) 0.1301(6) 0.8107(4) 0.062(3) Uani 1.00 d . . .
O(3) O 0.3821(10) 0.0480(5) 0.5564(4) 0.056(2) Uani 1.00 d . . .
O(4) O 0.737(1) 0.2537(6) 0.5236(4) 0.062(3) Uani 1.00 d . . .
O(5) O 0.2502(9) 0.3707(6) 0.6191(4) 0.058(2) Uani 1.00 d . . .
N N 0.411(1) 0.1567(6) 0.6936(4) 0.044(2) Uani 1.00 d . . .
C(1) C 0.363(1) 0.1977(8) 0.5275(5) 0.046(3) Uani 1.00 d . . .
C(2) C 0.324(1) 0.1108(8) 0.5124(5) 0.048(3) Uani 1.00 d . . .
C(3) C 0.235(1) 0.0914(9) 0.4538(6) 0.057(3) Uani 1.00 d . . .
C(4) C 0.187(2) 0.162(1) 0.4131(6) 0.072(5) Uani 1.00 d . . .
C(5) C 0.226(2) 0.247(1) 0.4272(6) 0.068(4) Uani 1.00 d . . .
C(6) C 0.317(1) 0.2665(8) 0.4849(6) 0.052(3) Uani 1.00 d . . .
C(7) C 0.736(1) 0.1786(7) 0.6198(5) 0.042(3) Uani 1.00 d . . .
C(8) C 0.815(1) 0.2028(7) 0.5695(6) 0.047(3) Uani 1.00 d . . .
C(9) C 0.965(1) 0.1716(9) 0.5681(5) 0.053(3) Uani 1.00 d . . .
C(10) C 1.032(1) 0.1182(9) 0.6187(5) 0.052(3) Uani 1.00 d . . .
C(11) C 0.950(1) 0.0920(8) 0.6693(6) 0.052(3) Uani 1.00 d . . .
C(12) C 0.804(1) 0.1241(7) 0.6707(5) 0.044(3) Uani 1.00 d . . .
C(13) C 0.518(1) 0.3740(6) 0.6279(5) 0.045(3) Uani 1.00 d . . .
C(14) C 0.379(1) 0.4224(7) 0.6246(5) 0.048(3) Uani 1.00 d . . .
C(15) C 0.386(2) 0.5147(7) 0.6298(7) 0.062(4) Uani 1.00 d . . .
C(16) C 0.531(2) 0.5550(9) 0.6375(8) 0.076(5) Uani 1.00 d . . .
C(17) C 0.665(2) 0.5083(9) 0.6397(8) 0.072(4) Uani 1.00 d . . .
C(18) C 0.658(1) 0.4165(8) 0.6345(6) 0.056(3) Uani 1.00 d . . .
C(19) C 0.303(1) 0.2732(7) 0.7764(5) 0.045(3) Uani 1.00 d . . .
C(20) C 0.157(2) 0.2357(8) 0.7784(7) 0.061(4) Uani 1.00 d . . .
C(21) C 0.035(1) 0.2903(8) 0.7837(6) 0.057(4) Uani 1.00 d . . .
C(22) C 0.052(1) 0.3811(8) 0.7875(5) 0.051(3) Uani 1.00 d . . .
C(23) C 0.199(1) 0.4184(8) 0.7859(6) 0.054(3) Uani 1.00 d . . .
C(24) C 0.322(1) 0.3644(7) 0.7804(5) 0.050(3) Uani 1.00 d . . .
C(25) C -0.085(2) 0.4415(9) 0.7920(7) 0.065(4) Uani 1.00 d . . .
C(26) C 0.332(2) -0.0413(9) 0.5463(6) 0.067(4) Uani 1.00 d . . .
C(27) C 0.805(2) 0.276(1) 0.4664(8) 0.087(6) Uani 1.00 d . . .
C(28) C 0.104(2) 0.416(1) 0.6132(9) 0.096(6) Uani 1.00 d . . .
H(1) H 0.2064 0.0303 0.4436 0.0571 Uiso 1.00 calc . . .
H(2) H 0.1266 0.1462 0.3736 0.0990 Uiso 1.00 calc . . .
H(3) H 0.1961 0.2966 0.3987 0.0683 Uiso 1.00 calc . . .
H(4) H 0.3428 0.3256 0.4980 0.0025 Uiso 1.00 calc . . .
H(5) H 1.0199 0.1845 0.5308 0.0617 Uiso 1.00 calc . . .
H(6) H 1.1371 0.0967 0.6191 0.0567 Uiso 1.00 calc . . .
H(7) H 0.9984 0.0552 0.7041 0.0649 Uiso 1.00 calc . . .
H(8) H 0.7419 0.1080 0.7044 0.0518 Uiso 1.00 calc . . .
H(9) H 0.2926 0.5514 0.6267 0.0722 Uiso 1.00 calc . . .
H(10) H 0.5383 0.6171 0.6490 0.0851 Uiso 1.00 calc . . .
H(11) H 0.7636 0.5386 0.6390 0.0032 Uiso 1.00 calc . . .
H(12) H 0.7555 0.3779 0.6354 0.0421 Uiso 1.00 calc . . .
H(13) H 0.1462 0.1714 0.7770 0.0592 Uiso 1.00 calc . . .
H(14) H -0.0675 0.2635 0.7837 0.0612 Uiso 1.00 calc . . .
H(15) H 0.2107 0.4822 0.7876 0.0591 Uiso 1.00 calc . . .
H(16) H 0.4239 0.3921 0.7778 0.0573 Uiso 1.00 calc . . .
H(17) H -0.0560 0.5022 0.7945 0.0416 Uiso 1.00 calc . . .
H(18) H -0.1622 0.4331 0.7556 0.0416 Uiso 1.00 calc . . .
H(19) H -0.1330 0.4271 0.8307 0.0416 Uiso 1.00 calc . . .
H(20) H 0.2205 -0.0428 0.5446 0.0740 Uiso 1.00 calc . . .
H(21) H 0.3560 -0.0616 0.5048 0.0740 Uiso 1.00 calc . . .
H(22) H 0.3759 -0.0780 0.5791 0.0740 Uiso 1.00 calc . . .
H(23) H 0.8962 0.3095 0.4776 0.0558 Uiso 1.00 calc . . .
H(24) H 0.8257 0.2241 0.4437 0.0558 Uiso 1.00 calc . . .
H(25) H 0.7325 0.3123 0.4396 0.0558 Uiso 1.00 calc . . .
H(26) H 0.1007 0.4532 0.6510 0.0867 Uiso 1.00 calc . . .
H(27) H 0.0966 0.4546 0.5761 0.0867 Uiso 1.00 calc . . .
H(28) H 0.0243 0.3753 0.6098 0.0867 Uiso 1.00 calc . . .

loop_
_atom_site_aniso_label
_atom_site_aniso_U_11
_atom_site_aniso_U_22
_atom_site_aniso_U_33
_atom_site_aniso_U_12
_atom_site_aniso_U_13
_atom_site_aniso_U_23
Bi 0.0307(2) 0.0361(2) 0.0409(2) 0.0015(2) 0.0019(1) -0.0042(2)
S 0.044(1) 0.043(1) 0.041(1) 0.003(1) 0.004(1) -0.003(1)
O(1) 0.054(5) 0.071(5) 0.057(5) -0.009(4) 0.001(4) -0.018(4)
O(2) 0.076(6) 0.057(5) 0.054(5) 0.019(5) 0.011(4) 0.013(4)
O(3) 0.070(5) 0.049(4) 0.048(4) -0.001(4) 0.000(4) -0.008(4)
O(4) 0.062(5) 0.071(5) 0.056(5) 0.019(4) 0.014(4) 0.022(4)
O(5) 0.045(5) 0.061(5) 0.066(5) 0.004(4) -0.001(4) -0.006(4)
N 0.053(5) 0.042(5) 0.037(4) -0.004(4) 0.006(4) -0.002(4)
C(1) 0.038(5) 0.061(7) 0.036(5) -0.004(5) -0.001(4) -0.005(5)
C(2) 0.046(6) 0.059(7) 0.041(5) 0.000(5) 0.012(4) -0.005(5)
C(3) 0.057(7) 0.065(8) 0.048(6) -0.006(6) 0.005(5) -0.016(6)
C(4) 0.067(8) 0.10(1) 0.044(6) -0.012(8) 0.002(6) -0.005(7)
C(5) 0.070(9) 0.081(9) 0.050(7) 0.008(7) -0.002(6) 0.008(6)
C(6) 0.054(7) 0.055(7) 0.046(6) 0.001(5) 0.007(5) 0.002(5)
C(7) 0.029(5) 0.048(5) 0.048(5) 0.018(4) 0.005(4) -0.007(5)
C(8) 0.038(5) 0.044(6) 0.063(7) -0.002(4) 0.015(5) -0.008(5)
C(9) 0.045(6) 0.071(8) 0.045(6) 0.003(6) 0.012(5) 0.006(5)
C(10) 0.032(6) 0.065(8) 0.057(7) 0.008(5) -0.002(5) -0.003(5)
C(11) 0.045(6) 0.046(6) 0.061(7) 0.009(5) -0.007(5) 0.002(5)
C(12) 0.040(5) 0.044(6) 0.049(6) 0.003(5) 0.007(4) -0.005(5)
C(13) 0.050(6) 0.026(4) 0.058(6) -0.010(4) 0.012(5) -0.004(4)
C(14) 0.057(7) 0.043(6) 0.044(6) 0.004(5) 0.006(5) 0.003(5)
C(15) 0.063(8) 0.034(5) 0.089(9) 0.010(6) 0.012(6) 0.008(6)
C(16) 0.08(1) 0.045(7) 0.10(1) -0.001(7) 0.012(8) -0.007(7)
C(17) 0.055(8) 0.055(8) 0.11(1) -0.012(6) 0.017(7) 0.006(7)
C(18) 0.047(6) 0.055(7) 0.066(7) 0.000(6) 0.004(5) 0.000(6)
C(19) 0.061(7) 0.041(6) 0.031(5) 0.004(5) 0.005(4) -0.006(4)
C(20) 0.078(10) 0.034(6) 0.072(8) -0.001(6) 0.016(7) -0.015(6)
C(21) 0.058(7) 0.042(6) 0.073(8) -0.011(5) 0.020(6) -0.008(5)
C(22) 0.056(7) 0.046(6) 0.052(6) -0.002(5) 0.010(5) -0.017(5)
C(23) 0.061(7) 0.040(6) 0.062(7) -0.006(5) 0.012(6) -0.008(5)
C(24) 0.055(7) 0.040(5) 0.056(6) -0.003(5) 0.011(5) -0.001(5)
C(25) 0.065(8) 0.054(7) 0.078(9) 0.004(6) 0.016(7) -0.006(6)
C(26) 0.086(10) 0.047(7) 0.067(8) -0.002(6) 0.006(7) -0.021(6)
C(27) 0.08(1) 0.10(1) 0.077(10) 0.009(9) 0.016(8) 0.023(9)
C(28) 0.059(9) 0.09(1) 0.13(1) 0.026(9) -0.011(9) -0.02(1)

loop_
_atom_type_symbol
_atom_type_description
_atom_type_scat_dispersion_real
_atom_type_scat_dispersion_imag
_atom_type_scat_source
C C 0.003 0.002
;International Tables for Crystallography
(1992, Vol. C, Tables 4.2.6.8 and 6.1.1.1)
;
H H 0.000 0.000
;International Tables for Crystallography
(1992, Vol. C, Table 6.1.1.2)
;
Bi Bi -4.108 10.257
;International Tables for Crystallography
(1992, Vol. C, Tables 4.2.6.8 and 6.1.1.1)
;
N N 0.006 0.003
;International Tables for Crystallography
(1992, Vol. C, Tables 4.2.6.8 and 6.1.1.1)
;
O O 0.011 0.006
;International Tables for Crystallography
(1992, Vol. C, Tables 4.2.6.8 and 6.1.1.1)
;
S S 0.125 0.123
;International Tables for Crystallography
(1992, Vol. C, Tables 4.2.6.8 and 6.1.1.1)
;

loop_
_geom_angle_atom_site_label_1
_geom_angle_atom_site_label_2
_geom_angle_atom_site_label_3
_geom_angle
_geom_angle_site_symmetry_1
_geom_angle_site_symmetry_2
_geom_angle_site_symmetry_3
_geom_angle_publ_flag
N Bi C(1) 109.1(4) . . . yes
N Bi C(7) 106.1(4) . . . yes
N Bi C(13) 119.0(3) . . . yes
C(1) Bi C(7) 110.0(4) . . . yes
C(1) Bi C(13) 106.5(4) . . . yes
C(7) Bi C(13) 106.0(4) . . . yes
O(1) S O(2) 116.7(5) . . . yes
O(1) S N 113.8(5) . . . yes
O(1) S C(19) 106.3(5) . . . yes
O(2) S N 108.0(5) . . . yes
O(2) S C(19) 104.7(5) . . . yes
N S C(19) 106.4(5) . . . yes
C(2) O(3) C(26) 117.8(9) . . . yes
C(8) O(4) C(27) 119(1) . . . yes
C(14) O(5) C(28) 117(1) . . . yes
Bi N S 112.1(5) . . . yes
Bi C(1) C(2) 119.1(8) . . . yes
Bi C(1) C(6) 120.1(9) . . . yes
C(2) C(1) C(6) 120.8(10) . . . yes
O(3) C(2) C(1) 115.9(9) . . . yes
O(3) C(2) C(3) 124(1) . . . yes
C(1) C(2) C(3) 119(1) . . . yes
C(2) C(3) C(4) 118(1) . . . yes
C(2) C(3) H(1) 119.5 . . . no
C(4) C(3) H(1) 122.3 . . . no
C(3) C(4) C(5) 122(1) . . . yes
C(3) C(4) H(2) 116.1 . . . no
C(5) C(4) H(2) 121.3 . . . no
C(4) C(5) C(6) 119(1) . . . yes
C(4) C(5) H(3) 123.4 . . . no
C(6) C(5) H(3) 117.2 . . . no
C(1) C(6) C(5) 119(1) . . . yes
C(1) C(6) H(4) 118.1 . . . no
C(5) C(6) H(4) 122.4 . . . no
Bi C(7) C(8) 118.8(8) . . . yes
Bi C(7) C(12) 119.7(7) . . . yes
C(8) C(7) C(12) 121.4(9) . . . yes
O(4) C(8) C(7) 115.4(9) . . . yes
O(4) C(8) C(9) 125.2(10) . . . yes
C(7) C(8) C(9) 119(1) . . . yes
C(8) C(9) C(10) 119.1(10) . . . yes
C(8) C(9) H(5) 120.2 . . . no
C(10) C(9) H(5) 120.6 . . . no
C(9) C(10) C(11) 121.4(10) . . . yes
C(9) C(10) H(6) 120.5 . . . no
C(11) C(10) H(6) 118.1 . . . no
C(10) C(11) C(12) 119.0(10) . . . yes
C(10) C(11) H(7) 120.3 . . . no
C(12) C(11) H(7) 120.6 . . . no
C(7) C(12) C(11) 119.6(10) . . . yes
C(7) C(12) H(8) 118.0 . . . no
C(11) C(12) H(8) 122.3 . . . no
Bi C(13) C(14) 117.3(7) . . . yes
Bi C(13) C(18) 121.4(8) . . . yes
C(14) C(13) C(18) 121(1) . . . yes
O(5) C(14) C(13) 114.3(9) . . . yes
O(5) C(14) C(15) 126(1) . . . yes
C(13) C(14) C(15) 118(1) . . . yes
C(14) C(15) C(16) 117(1) . . . yes
C(14) C(15) H(9) 122.1 . . . no
C(16) C(15) H(9) 120.1 . . . no
C(15) C(16) C(17) 123(1) . . . yes
C(15) C(16) H(10) 118.6 . . . no
C(17) C(16) H(10) 117.1 . . . no
C(16) C(17) C(18) 118(1) . . . yes
C(16) C(17) H(11) 121.3 . . . no
C(18) C(17) H(11) 120.0 . . . no
C(13) C(18) C(17) 120(1) . . . yes
C(13) C(18) H(12) 118.1 . . . no
C(17) C(18) H(12) 121.5 . . . no
S C(19) C(20) 117.8(8) . . . yes
S C(19) C(24) 122.1(10) . . . yes
C(20) C(19) C(24) 119(1) . . . yes
C(19) C(20) C(21) 119(1) . . . yes
C(19) C(20) H(13) 119.1 . . . no
C(21) C(20) H(13) 121.5 . . . no
C(20) C(21) C(22) 121(1) . . . yes
C(20) C(21) H(14) 118.7 . . . no
C(22) C(21) H(14) 120.3 . . . no
C(21) C(22) C(23) 119(1) . . . yes
C(21) C(22) C(25) 120(1) . . . yes
C(23) C(22) C(25) 119(1) . . . yes
C(22) C(23) C(24) 119(1) . . . yes
C(22) C(23) H(15) 119.5 . . . no
C(24) C(23) H(15) 120.5 . . . no
C(19) C(24) C(23) 120(1) . . . yes
C(19) C(24) H(16) 120.8 . . . no
C(23) C(24) H(16) 118.9 . . . no
C(22) C(25) H(17) 111.5 . . . no
C(22) C(25) H(18) 111.2 . . . no
C(22) C(25) H(19) 109.9 . . . no
H(17) C(25) H(18) 109.2 . . . no
H(17) C(25) H(19) 108.0 . . . no
H(18) C(25) H(19) 106.9 . . . no
O(3) C(26) H(20) 108.7 . . . no
O(3) C(26) H(21) 109.4 . . . no
O(3) C(26) H(22) 111.0 . . . no
H(20) C(26) H(21) 106.9 . . . no
H(20) C(26) H(22) 110.0 . . . no
H(21) C(26) H(22) 110.8 . . . no
O(4) C(27) H(23) 110.0 . . . no
O(4) C(27) H(24) 110.5 . . . no
O(4) C(27) H(25) 107.4 . . . no
H(23) C(27) H(24) 110.8 . . . no
H(23) C(27) H(25) 108.5 . . . no
H(24) C(27) H(25) 109.6 . . . no
O(5) C(28) H(26) 108.5 . . . no
O(5) C(28) H(27) 109.1 . . . no
O(5) C(28) H(28) 110.5 . . . no
H(26) C(28) H(27) 107.5 . . . no
H(26) C(28) H(28) 110.1 . . . no
H(27) C(28) H(28) 111.0 . . . no

loop_
_geom_bond_atom_site_label_1
_geom_bond_atom_site_label_2
_geom_bond_distance
_geom_bond_site_symmetry_1
_geom_bond_site_symmetry_2
_geom_bond_publ_flag
Bi N 2.073(8) . . yes
Bi C(1) 2.197(10) . . yes
Bi C(7) 2.188(9) . . yes
Bi C(13) 2.211(10) . . yes
S O(1) 1.463(9) . . yes
S O(2) 1.451(8) . . yes
S N 1.574(8) . . yes
S C(19) 1.80(1) . . yes
O(3) C(2) 1.37(1) . . yes
O(3) C(26) 1.42(1) . . yes
O(4) C(8) 1.34(1) . . yes
O(4) C(27) 1.43(2) . . yes
O(5) C(14) 1.36(1) . . yes
O(5) C(28) 1.44(2) . . yes
C(1) C(2) 1.37(2) . . yes
C(1) C(6) 1.39(2) . . yes
C(2) C(3) 1.39(2) . . yes
C(3) C(4) 1.38(2) . . yes
C(3) H(1) 0.966 . . no
C(4) C(5) 1.35(2) . . yes
C(4) H(2) 0.949 . . no
C(5) C(6) 1.38(2) . . yes
C(5) H(3) 0.966 . . no
C(6) H(4) 0.947 . . no
C(7) C(8) 1.37(1) . . yes
C(7) C(12) 1.41(1) . . yes
C(8) C(9) 1.40(1) . . yes
C(9) C(10) 1.39(2) . . yes
C(9) H(5) 0.977 . . no
C(10) C(11) 1.40(2) . . yes
C(10) H(6) 0.973 . . no
C(11) C(12) 1.37(1) . . yes
C(11) H(7) 0.966 . . no
C(12) H(8) 0.965 . . no
C(13) C(14) 1.41(1) . . yes
C(13) C(18) 1.37(2) . . yes
C(14) C(15) 1.39(2) . . yes
C(15) C(16) 1.40(2) . . yes
C(15) H(9) 0.979 . . no
C(16) C(17) 1.37(2) . . yes
C(16) H(10) 0.961 . . no
C(17) C(18) 1.38(2) . . yes
C(17) H(11) 0.973 . . no
C(18) H(12) 1.033 . . no
C(19) C(20) 1.40(2) . . yes
C(19) C(24) 1.38(1) . . yes
C(20) C(21) 1.37(2) . . yes
C(20) H(13) 0.967 . . no
C(21) C(22) 1.37(2) . . yes
C(21) H(14) 0.980 . . no
C(22) C(23) 1.40(2) . . yes
C(22) C(25) 1.52(2) . . yes
C(23) C(24) 1.36(2) . . yes
C(23) H(15) 0.962 . . no
C(24) H(16) 0.995 . . no
C(25) H(17) 0.945 . . no
C(25) H(18) 0.959 . . no
C(25) H(19) 0.973 . . no
C(26) H(20) 0.970 . . no
C(26) H(21) 0.961 . . no
C(26) H(22) 0.924 . . no
C(27) H(23) 0.949 . . no
C(27) H(24) 0.936 . . no
C(27) H(25) 0.963 . . no
C(28) H(26) 0.967 . . no
C(28) H(27) 0.957 . . no
C(28) H(28) 0.925 . . no

loop_
_geom_contact_atom_site_label_1
_geom_contact_atom_site_label_2
_geom_contact_distance
_geom_contact_site_symmetry_1
_geom_contact_site_symmetry_2
_geom_contact_publ_flag
O(1) C(4) 3.30(2) . 4_555 ?
O(1) C(5) 3.40(2) . 4_555 ?
O(3) C(26) 3.48(2) . 3_656 ?
O(4) C(26) 3.52(2) . 3_656 ?
N C(10) 3.54(1) . 1_455 ?
N C(25) 3.56(2) . 2_546 ?
C(2) C(26) 3.54(2) . 3_656 ?
C(2) C(10) 3.57(2) . 1_455 ?
C(2) C(9) 3.59(2) . 1_455 ?
C(8) C(26) 3.54(2) . 3_656 ?
C(11) C(20) 3.47(2) . 1_655 ?
C(12) C(25) 3.48(2) . 2_546 ?
C(23) C(26) 3.58(2) . 2_556 ?

loop_
_geom_torsion_atom_site_label_1
_geom_torsion_atom_site_label_2
_geom_torsion_atom_site_label_3
_geom_torsion_atom_site_label_4
_geom_torsion
_geom_torsion_site_symmetry_1
_geom_torsion_site_symmetry_2
_geom_torsion_site_symmetry_3
_geom_torsion_site_symmetry_4
_geom_torsion_publ_flag
Bi N S O(1) -22.9(7) . . . . yes
Bi N S O(2) -154.1(5) . . . . yes
Bi N S C(19) 93.9(6) . . . . yes
Bi C(1) C(2) O(3) -3(1) . . . . yes
Bi C(1) C(2) C(3) 179.1(8) . . . . yes
Bi C(1) C(6) C(5) -178.0(10) . . . . yes
Bi C(7) C(8) O(4) -1(1) . . . . yes
Bi C(7) C(8) C(9) -179.4(8) . . . . yes
Bi C(7) C(12) C(11) 178.4(8) . . . . yes
Bi C(13) C(14) O(5) 1(1) . . . . yes
Bi C(13) C(14) C(15) 179.1(9) . . . . yes
Bi C(13) C(18) C(17) -179(1) . . . . yes
S N Bi C(1) -157.9(5) . . . . yes
S N Bi C(7) 83.7(5) . . . . yes
S N Bi C(13) -35.5(7) . . . . yes
S C(19) C(20) C(21) -174(1) . . . . yes
S C(19) C(24) C(23) 174.7(9) . . . . yes
O(1) S C(19) C(20) -176.9(9) . . . . yes
O(1) S C(19) C(24) 7(1) . . . . yes
O(2) S C(19) C(20) -52(1) . . . . yes
O(2) S C(19) C(24) 132.1(9) . . . . yes
O(3) C(2) C(1) C(6) 177.0(10) . . . . yes
O(3) C(2) C(3) C(4) -178(1) . . . . yes
O(4) C(8) C(7) C(12) 178.9(10) . . . . yes
O(4) C(8) C(9) C(10) -179(1) . . . . yes
O(5) C(14) C(13) C(18) -178(1) . . . . yes
O(5) C(14) C(15) C(16) 177(1) . . . . yes
N Bi C(1) C(2) -45.3(9) . . . . yes
N Bi C(1) C(6) 134.3(9) . . . . yes
N Bi C(7) C(8) 169.6(8) . . . . yes
N Bi C(7) C(12) -11.0(9) . . . . yes
N Bi C(13) C(14) -65.3(9) . . . . yes
N Bi C(13) C(18) 115.5(9) . . . . yes
N S C(19) C(20) 61(1) . . . . yes
N S C(19) C(24) -113.7(9) . . . . yes
C(1) Bi C(7) C(8) 51.7(10) . . . . yes
C(1) Bi C(7) C(12) -128.8(8) . . . . yes
C(1) Bi C(13) C(14) 58.3(9) . . . . yes
C(1) Bi C(13) C(18) -120.9(9) . . . . yes
C(1) C(2) O(3) C(26) 173(1) . . . . yes
C(1) C(2) C(3) C(4) -1(1) . . . . yes
C(1) C(6) C(5) C(4) 0(2) . . . . yes
C(2) C(1) Bi C(7) 70.6(9) . . . . yes
C(2) C(1) Bi C(13) -174.9(8) . . . . yes
C(2) C(1) C(6) C(5) 1(1) . . . . yes
C(2) C(3) C(4) C(5) 1(2) . . . . yes
C(3) C(2) O(3) C(26) -9(1) . . . . yes
C(3) C(2) C(1) C(6) 0(1) . . . . yes
C(3) C(4) C(5) C(6) 0(2) . . . . yes
C(6) C(1) Bi C(7) -109.7(9) . . . . yes
C(6) C(1) Bi C(13) 4.7(10) . . . . yes
C(7) Bi C(13) C(14) 175.4(8) . . . . yes
C(7) Bi C(13) C(18) -3(1) . . . . yes
C(7) C(8) O(4) C(27) -174(1) . . . . yes
C(7) C(8) C(9) C(10) -1(1) . . . . yes
C(7) C(12) C(11) C(10) 3(1) . . . . yes
C(8) C(7) Bi C(13) -63.0(9) . . . . yes
C(8) C(7) C(12) C(11) -2(1) . . . . yes
C(8) C(9) C(10) C(11) 2(1) . . . . yes
C(9) C(8) O(4) C(27) 3(1) . . . . yes
C(9) C(8) C(7) C(12) 1(1) . . . . yes
C(9) C(10) C(11) C(12) -3(1) . . . . yes
C(12) C(7) Bi C(13) 116.4(8) . . . . yes
C(13) C(14) O(5) C(28) -177(1) . . . . yes
C(13) C(14) C(15) C(16) 0(1) . . . . yes
C(13) C(18) C(17) C(16) 0(2) . . . . yes
C(14) C(13) C(18) C(17) 1(1) . . . . yes
C(14) C(15) C(16) C(17) 0(2) . . . . yes
C(15) C(14) O(5) C(28) 5(1) . . . . yes
C(15) C(14) C(13) C(18) -1(1) . . . . yes
C(15) C(16) C(17) C(18) 0(2) . . . . yes
C(19) C(20) C(21) C(22) 0(2) . . . . yes
C(19) C(24) C(23) C(22) 0(1) . . . . yes
C(20) C(19) C(24) C(23) 0(1) . . . . yes
C(20) C(21) C(22) C(23) 0(1) . . . . yes
C(20) C(21) C(22) C(25) 178(1) . . . . yes
C(21) C(20) C(19) C(24) 0(1) . . . . yes
C(21) C(22) C(23) C(24) 0(1) . . . . yes
C(24) C(23) C(22) C(25) -178(1) . . . . yes
C(24) C(23) C(22) C(25) -178(1) . . . . yes

loop_
_cod_related_entry_id
_cod_related_entry_database
_cod_related_entry_code
1 ChemSpider 30661049
